data_4509465
loop_
_publ_author_name
'Zhao, Xiao-Qing'
'Zuo, Ya'
'Gao, Dong-Liang'
'Zhao, Bin'
'Shi, Wei'
'Cheng, Peng'

_publ_section_title
;
 Syntheses, Structures, and Luminescence Properties of a Series of
 LnIII&#x2212;BaIIHeterometal-Organic Frameworks
;
_journal_issue 9
_journal_name_full 'Crystal Growth &amp; Design'
_journal_page_first 3948
_journal_paper_doi 10.1021/cg9000818
_journal_volume 9
_journal_year 2009
_chemical_formula_sum 'C28 H28 Ba3 N5 O27 Tb'
_chemical_formula_weight 1437.49
_chemical_name_systematic
; 
 ? 
;
_space_group_IT_number 14
_symmetry_cell_setting monoclinic
_symmetry_space_group_name_Hall '-P 2yn'
_symmetry_space_group_name_H-M 'P 1 21/n 1'
_atom_sites_solution_hydrogens geom
_atom_sites_solution_primary direct
_atom_sites_solution_secondary difmap
_audit_creation_method SHELXL-97
_cell_angle_alpha 90.00
_cell_angle_beta 99.518(2)
_cell_angle_gamma 90.00
_cell_formula_units_Z 4
_cell_length_a 12.8071(14)
_cell_length_b 10.7274(12)
_cell_length_c 29.754(3)
_cell_measurement_reflns_used 5908
_cell_measurement_temperature 294(2)
_cell_measurement_theta_max 26.43
_cell_measurement_theta_min 2.35
_cell_volume 4031.5(8)
_computing_cell_refinement 'Bruker SMART'
_computing_data_collection 'Bruker SMART'
_computing_data_reduction 'Bruker SAINT'
_computing_molecular_graphics 'Bruker SHELXTL'
_computing_publication_material 'Bruker SHELXTL'
_computing_structure_refinement 'SHELXL-97 (Sheldrick, 1997)'
_computing_structure_solution 'SHELXS-97 (Sheldrick, 1990)'
_diffrn_ambient_temperature 294(2)
_diffrn_measured_fraction_theta_full 1.000
_diffrn_measured_fraction_theta_max 1.000
_diffrn_measurement_device_type 'CCD area detector'
_diffrn_measurement_method 'phi and omega scans'
_diffrn_radiation_monochromator graphite
_diffrn_radiation_source 'fine-focus sealed tube'
_diffrn_radiation_type MoK\a
_diffrn_radiation_wavelength 0.71073
_diffrn_reflns_av_R_equivalents 0.0530
_diffrn_reflns_av_sigmaI/netI 0.0633
_diffrn_reflns_limit_h_max 15
_diffrn_reflns_limit_h_min -10
_diffrn_reflns_limit_k_max 12
_diffrn_reflns_limit_k_min -12
_diffrn_reflns_limit_l_max 34
_diffrn_reflns_limit_l_min -35
_diffrn_reflns_number 20066
_diffrn_reflns_theta_full 25.01
_diffrn_reflns_theta_max 25.01
_diffrn_reflns_theta_min 1.39
_exptl_absorpt_coefficient_mu 4.729
_exptl_absorpt_correction_T_max 1.000000
_exptl_absorpt_correction_T_min 0.502484
_exptl_absorpt_correction_type multi-scan
_exptl_absorpt_process_details SADABS
_exptl_crystal_density_diffrn 2.368
_exptl_crystal_density_meas ?
_exptl_crystal_density_method 'not measured'
_exptl_crystal_F_000 2720
_exptl_crystal_size_max 0.22
_exptl_crystal_size_mid 0.20
_exptl_crystal_size_min 0.14
_refine_diff_density_max 1.282
_refine_diff_density_min -1.020
_refine_diff_density_rms 0.182
_refine_ls_extinction_method none
_refine_ls_goodness_of_fit_ref 1.020
_refine_ls_hydrogen_treatment constr
_refine_ls_matrix_type full
_refine_ls_number_parameters 577
_refine_ls_number_reflns 7117
_refine_ls_number_restraints 3
_refine_ls_restrained_S_all 1.020
_refine_ls_R_factor_all 0.0589
_refine_ls_R_factor_gt 0.0365
_refine_ls_shift/su_max 0.002
_refine_ls_shift/su_mean 0.000
_refine_ls_structure_factor_coef Fsqd
_refine_ls_weighting_details 'calc w=1/[\s^2^(Fo^2^)+(0.0409P)^2^+0.0000P] where P=(Fo^2^+2Fc^2^)/3'
_refine_ls_weighting_scheme calc
_refine_ls_wR_factor_gt 0.0790
_refine_ls_wR_factor_ref 0.0874
_reflns_number_gt 5317
_reflns_number_total 7117
_reflns_threshold_expression >2sigma(I)
_cod_data_source_file cg9000818sup9.cif
_cod_data_source_block 051231c
_cod_depositor_comments
;
The following automatic conversions were performed:

'_symmetry_cell_setting' value 'Monoclinic' changed to 'monoclinic'
according to /home/saulius/struct/CIF-dictionaries/cif_core.dic
dictionary named 'cif_core.dic' version 2.4.2 from
2011-04-26.

'_exptl_absorpt_correction_type' value 'MULTI-SCAN'
changed to 'multi-scan' according to
/home/saulius/struct/CIF-dictionaries/cif_core.dic dictionary named
'cif_core.dic' version 2.4.2 from
2011-04-26.

'_refine_ls_hydrogen_treatment' value 'CONSTR' changed
to 'constr' according to
/home/saulius/struct/CIF-dictionaries/cif_core.dic dictionary named
'cif_core.dic' version 2.4.2 from 2011-04-26.

Automatic conversion script
Id: cif_fix_values 1891 2012-01-12 08:04:46Z andrius 

The following automatic conversions were performed:

'_exptl_crystal_density_meas' value 'NONE' was changed to '?' - the
value is perceived as not measured.

Automatic conversion script
Id: cif_fix_values 3008 2015-01-20 13:52:24Z robertas 
;
_cod_original_cell_volume 4031.6(8)
_cod_original_sg_symbol_H-M P2(1)/n
_cod_database_code 4509465

loop_
_symmetry_equiv_pos_as_xyz
'x, y, z'
'-x+1/2, y+1/2, -z+1/2'
'-x, -y, -z'
'x-1/2, -y-1/2, z-1/2'

loop_
_atom_site_label
_atom_site_type_symbol
_atom_site_fract_x
_atom_site_fract_y
_atom_site_fract_z
_atom_site_U_iso_or_equiv
_atom_site_adp_type
_atom_site_occupancy
_atom_site_symmetry_multiplicity
_atom_site_calc_flag
_atom_site_refinement_flags
Tb1 Tb 0.85222(2) 0.09446(3) 0.113946(11) 0.01781(10) Uani 1 1 d .
Ba2 Ba 0.37494(3) 0.07639(4) 0.149542(15) 0.02287(12) Uani 1 1 d .
Ba1 Ba 0.48518(3) 0.29598(4) 0.041650(15) 0.02445(12) Uani 1 1 d .
Ba3 Ba 0.23086(3) -0.04417(4) 0.266499(16) 0.02771(13) Uani 1 1 d .
O1 O 0.7267(3) 0.2562(4) 0.08399(17) 0.0257(11) Uani 1 1 d .
O2 O 0.6771(4) 0.4153(4) 0.03781(18) 0.0317(13) Uani 1 1 d .
O3 O 1.0096(4) 0.0284(5) 0.08661(19) 0.0326(13) Uani 1 1 d .
O4 O 1.1243(4) 0.0423(5) 0.0373(2) 0.0451(15) Uani 1 1 d .
O5 O 0.9587(4) -0.0029(4) 0.18021(16) 0.0295(13) Uani 1 1 d .
O6 O 1.0554(4) -0.1630(5) 0.21035(19) 0.0476(17) Uani 1 1 d .
O7 O 0.7400(3) -0.0063(4) 0.05078(16) 0.0243(12) Uani 1 1 d .
O8 O 0.6602(4) -0.1747(5) 0.01744(18) 0.0394(15) Uani 1 1 d .
O9 O 0.9797(4) 0.2577(4) 0.14358(17) 0.0283(12) Uani 1 1 d .
O10 O 1.0366(4) 0.4097(4) 0.19279(19) 0.0360(14) Uani 1 1 d .
O11 O 0.6943(3) 0.0315(4) 0.14213(17) 0.0258(12) Uani 1 1 d .
O12 O 0.5754(4) 0.0558(4) 0.18817(17) 0.0274(12) Uani 1 1 d .
O13 O 0.3664(4) -0.1230(4) 0.20456(18) 0.0311(12) Uani 1 1 d .
O14 O 0.3191(4) -0.2878(4) 0.24126(19) 0.0361(13) Uani 1 1 d .
O15 O 0.3786(4) -0.6759(4) 0.17867(19) 0.0358(13) Uani 1 1 d .
O16 O 0.4990(3) -0.7056(4) 0.13333(16) 0.0240(11) Uani 1 1 d .
O17 O 0.3551(5) 0.4891(6) 0.0721(2) 0.0526(17) Uani 1 1 d .
O18 O 0.4808(5) 0.5788(5) 0.0445(2) 0.0460(15) Uani 1 1 d .
O19 O 0.3666(5) 0.6920(5) 0.0732(2) 0.065(2) Uani 1 1 d .
O20 O 0.5919(4) 0.1285(4) -0.00909(17) 0.0329(13) Uani 1 1 d .
H20A H 0.5971 0.0518 -0.0018 0.039 Uiso 1 1 d R
H20B H 0.6188 0.1551 -0.0316 0.039 Uiso 1 1 d R
O21 O 0.4984(4) 0.0430(4) 0.07845(17) 0.0310(13) Uani 1 1 d .
H21A H 0.4670 -0.0177 0.0561 0.037 Uiso 1 1 calc R
H21B H 0.5708 0.0192 0.0903 0.037 Uiso 1 1 calc R
O22 O 0.2876(4) 0.2190(5) 0.07319(18) 0.0381(14) Uani 1 1 d .
H22A H 0.2480 0.2899 0.0816 0.046 Uiso 1 1 calc R
H22B H 0.2426 0.1693 0.0505 0.046 Uiso 1 1 calc R
O23 O 0.2535(5) -0.1018(6) 0.0965(3) 0.085(3) Uani 1 1 d .
H23A H 0.2481 -0.1001 0.0676 0.102 Uiso 1 1 d R
H23B H 0.2219 -0.1581 0.1092 0.102 Uiso 1 1 d R
O24 O 0.3993(3) 0.1084(4) 0.24711(16) 0.0229(11) Uani 1 1 d .
H24A H 0.4675 0.0786 0.2624 0.028 Uiso 1 1 calc R
H24B H 0.3901 0.1947 0.2554 0.028 Uiso 1 1 calc R
O25 O 0.1769(4) 0.0840(5) 0.1743(2) 0.0433(15) Uani 1 1 d .
H25A H 0.1250 0.0375 0.1534 0.052 Uiso 1 1 calc R
H25B H 0.1523 0.1687 0.1770 0.052 Uiso 1 1 calc R
O26 O 0.2965(5) 0.1026(7) 0.3580(3) 0.081(2) Uani 1 1 d .
H26A H 0.3402 0.1626 0.3593 0.097 Uiso 1 1 d R
H26B H 0.2705 0.0823 0.3814 0.097 Uiso 1 1 d R
O27 O 0.1293(5) 0.3694(7) 0.0978(3) 0.096(3) Uani 1 1 d D
H27A H 0.1536 0.4218 0.1186 0.115 Uiso 1 1 d RD
H27B H 0.1513 0.3764 0.0724 0.115 Uiso 1 1 d RD
N1 N 0.8945(4) 0.2116(5) 0.0474(2) 0.0227(14) Uani 1 1 d .
N2 N 0.8545(4) -0.1397(5) 0.11504(18) 0.0178(13) Uani 1 1 d .
N3 N 0.8101(4) 0.2176(5) 0.18041(19) 0.0179(13) Uani 1 1 d .
N4 N 0.4321(4) -0.4351(5) 0.19033(19) 0.0202(13) Uani 1 1 d .
N5 N 0.3996(6) 0.5878(7) 0.0632(3) 0.0433(19) Uani 1 1 d .
C1 C 0.7388(5) 0.3310(6) 0.0520(3) 0.0249(17) Uani 1 1 d .
C2 C 0.8344(5) 0.3092(6) 0.0299(2) 0.0232(17) Uani 1 1 d .
C3 C 0.8599(6) 0.3785(8) -0.0056(3) 0.038(2) Uani 1 1 d .
H3 H 0.8183 0.4461 -0.0170 0.046 Uiso 1 1 calc R
C4 C 0.9471(7) 0.3465(9) -0.0240(3) 0.049(2) Uani 1 1 d .
H4 H 0.9657 0.3930 -0.0479 0.059 Uiso 1 1 calc R
C5 C 1.0071(6) 0.2460(8) -0.0072(3) 0.045(2) Uani 1 1 d .
H5 H 1.0654 0.2221 -0.0201 0.054 Uiso 1 1 calc R
C6 C 0.9800(5) 0.1814(7) 0.0287(3) 0.0274(18) Uani 1 1 d .
C7 C 1.0440(6) 0.0739(7) 0.0524(3) 0.0298(19) Uani 1 1 d .
C8 C 0.9838(5) -0.1163(7) 0.1822(2) 0.0266(18) Uani 1 1 d .
C9 C 0.9201(5) -0.2016(6) 0.1468(2) 0.0234(17) Uani 1 1 d .
C10 C 0.9275(6) -0.3303(7) 0.1462(3) 0.036(2) Uani 1 1 d .
H10 H 0.9739 -0.3719 0.1686 0.043 Uiso 1 1 calc R
C11 C 0.8657(6) -0.3953(7) 0.1124(3) 0.034(2) Uani 1 1 d .
H11 H 0.8702 -0.4818 0.1115 0.041 Uiso 1 1 calc R
C12 C 0.7955(5) -0.3319(6) 0.0790(3) 0.0270(18) Uani 1 1 d .
H12 H 0.7521 -0.3748 0.0559 0.032 Uiso 1 1 calc R
C13 C 0.7929(5) -0.2039(6) 0.0815(2) 0.0198(16) Uani 1 1 d .
C14 C 0.7252(5) -0.1222(6) 0.0466(2) 0.0218(16) Uani 1 1 d .
C15 C 0.9708(5) 0.3298(6) 0.1764(3) 0.0246(18) Uani 1 1 d .
C16 C 0.8701(5) 0.3151(6) 0.1964(2) 0.0254(17) Uani 1 1 d .
C17 C 0.8373(6) 0.3962(7) 0.2275(3) 0.038(2) Uani 1 1 d .
H17 H 0.8786 0.4649 0.2379 0.046 Uiso 1 1 calc R
C18 C 0.7450(7) 0.3750(9) 0.2426(3) 0.050(3) Uani 1 1 d .
H18 H 0.7213 0.4302 0.2628 0.060 Uiso 1 1 calc R
C19 C 0.6859(6) 0.2701(7) 0.2276(3) 0.0332(19) Uani 1 1 d .
H19 H 0.6246 0.2508 0.2391 0.040 Uiso 1 1 calc R
C20 C 0.7195(5) 0.1964(6) 0.1959(2) 0.0211(16) Uani 1 1 d .
C21 C 0.6570(5) 0.0863(6) 0.1740(2) 0.0178(15) Uani 1 1 d .
C22 C 0.3740(5) -0.2352(7) 0.2150(3) 0.0243(17) Uani 1 1 d .
C23 C 0.4527(5) -0.3127(6) 0.1943(2) 0.0212(16) Uani 1 1 d .
C24 C 0.5364(6) -0.2605(7) 0.1779(3) 0.034(2) Uani 1 1 d .
H24 H 0.5485 -0.1750 0.1800 0.041 Uiso 1 1 calc R
C25 C 0.6018(6) -0.3368(7) 0.1584(3) 0.040(2) Uani 1 1 d .
H25 H 0.6622 -0.3039 0.1493 0.048 Uiso 1 1 calc R
C26 C 0.5794(6) -0.4612(7) 0.1520(3) 0.0314(19) Uani 1 1 d .
H26 H 0.6214 -0.5128 0.1373 0.038 Uiso 1 1 calc R
C27 C 0.4917(5) -0.5065(6) 0.1684(2) 0.0227(16) Uani 1 1 d .
C28 C 0.4541(5) -0.6405(6) 0.1602(2) 0.0208(16) Uani 1 1 d .

loop_
_atom_site_aniso_label
_atom_site_aniso_U_11
_atom_site_aniso_U_22
_atom_site_aniso_U_33
_atom_site_aniso_U_23
_atom_site_aniso_U_13
_atom_site_aniso_U_12
Tb1 0.01432(17) 0.01682(18) 0.0218(2) -0.00153(14) 0.00150(13) -0.00105(13)
Ba2 0.0237(2) 0.0205(2) 0.0260(3) 0.00021(19) 0.00875(18) -0.00129(17)
Ba1 0.0241(2) 0.0276(3) 0.0222(3) -0.00234(19) 0.00548(18) -0.00403(18)
Ba3 0.0305(3) 0.0212(2) 0.0356(3) -0.0024(2) 0.0180(2) -0.00091(18)
O1 0.020(3) 0.026(3) 0.033(3) 0.000(2) 0.011(2) 0.004(2)
O2 0.027(3) 0.023(3) 0.044(4) 0.006(2) 0.002(2) 0.006(2)
O3 0.028(3) 0.028(3) 0.043(4) 0.004(3) 0.011(3) 0.004(2)
O4 0.030(3) 0.048(4) 0.064(4) -0.005(3) 0.026(3) 0.009(3)
O5 0.033(3) 0.019(3) 0.031(3) -0.007(2) -0.011(2) 0.001(2)
O6 0.051(4) 0.032(3) 0.048(4) 0.012(3) -0.028(3) -0.005(3)
O7 0.027(3) 0.022(3) 0.022(3) -0.002(2) -0.003(2) 0.001(2)
O8 0.039(3) 0.038(3) 0.035(3) -0.010(3) -0.011(3) -0.007(3)
O9 0.026(3) 0.025(3) 0.034(3) -0.010(2) 0.008(2) -0.006(2)
O10 0.033(3) 0.029(3) 0.042(4) -0.008(3) -0.003(3) -0.014(2)
O11 0.024(3) 0.020(3) 0.034(3) -0.004(2) 0.008(2) -0.006(2)
O12 0.022(3) 0.029(3) 0.033(3) 0.008(2) 0.010(2) -0.004(2)
O13 0.043(3) 0.015(3) 0.039(3) 0.002(2) 0.018(3) 0.008(2)
O14 0.046(3) 0.017(3) 0.054(4) -0.004(3) 0.031(3) -0.002(2)
O15 0.044(3) 0.019(3) 0.050(4) -0.006(3) 0.026(3) -0.008(2)
O16 0.029(3) 0.022(3) 0.023(3) -0.001(2) 0.007(2) 0.006(2)
O17 0.048(4) 0.048(4) 0.065(5) 0.016(3) 0.017(3) 0.004(3)
O18 0.047(4) 0.049(4) 0.044(4) 0.008(3) 0.015(3) 0.015(3)
O19 0.093(5) 0.033(4) 0.072(5) -0.003(3) 0.024(4) 0.025(3)
O20 0.039(3) 0.024(3) 0.035(3) -0.001(2) 0.005(3) 0.000(2)
O21 0.021(3) 0.039(3) 0.032(3) -0.013(2) 0.000(2) -0.002(2)
O22 0.030(3) 0.038(3) 0.047(4) 0.001(3) 0.005(3) -0.003(2)
O23 0.078(5) 0.065(5) 0.096(6) -0.030(4) -0.032(5) 0.009(4)
O24 0.025(3) 0.020(3) 0.024(3) -0.002(2) 0.003(2) 0.002(2)
O25 0.021(3) 0.047(4) 0.061(4) 0.004(3) 0.007(3) 0.007(2)
O26 0.053(5) 0.116(6) 0.071(6) 0.006(5) 0.004(4) 0.006(4)
O27 0.089(6) 0.090(6) 0.124(8) -0.028(5) 0.067(5) -0.022(5)
N1 0.011(3) 0.028(3) 0.029(4) 0.001(3) 0.004(2) -0.005(2)
N2 0.019(3) 0.018(3) 0.017(3) -0.004(2) 0.005(2) -0.001(2)
N3 0.014(3) 0.017(3) 0.022(3) 0.000(3) -0.001(2) -0.003(2)
N4 0.027(3) 0.013(3) 0.024(4) 0.000(3) 0.013(3) 0.001(2)
N5 0.045(5) 0.043(5) 0.041(5) 0.009(4) 0.003(4) 0.010(4)
C1 0.024(4) 0.018(4) 0.031(5) 0.000(3) -0.001(3) -0.006(3)
C2 0.021(4) 0.018(4) 0.029(5) 0.008(3) 0.002(3) -0.004(3)
C3 0.032(5) 0.044(5) 0.038(5) 0.016(4) 0.005(4) 0.002(4)
C4 0.044(6) 0.066(6) 0.044(6) 0.020(5) 0.023(4) 0.000(5)
C5 0.036(5) 0.062(6) 0.045(6) 0.015(5) 0.027(4) 0.007(4)
C6 0.020(4) 0.028(4) 0.037(5) -0.006(4) 0.013(3) -0.003(3)
C7 0.023(4) 0.030(5) 0.036(5) -0.015(4) 0.006(4) -0.006(3)
C8 0.022(4) 0.031(5) 0.023(4) 0.004(3) -0.006(3) -0.004(3)
C9 0.024(4) 0.021(4) 0.024(4) 0.003(3) -0.001(3) 0.004(3)
C10 0.038(5) 0.028(5) 0.036(5) 0.005(4) -0.011(4) 0.010(4)
C11 0.045(5) 0.019(4) 0.036(5) -0.006(4) 0.002(4) -0.002(3)
C12 0.030(4) 0.024(4) 0.027(5) -0.009(3) 0.005(3) -0.005(3)
C13 0.014(4) 0.022(4) 0.024(4) -0.003(3) 0.005(3) -0.002(3)
C14 0.019(4) 0.024(4) 0.024(4) -0.003(3) 0.008(3) -0.001(3)
C15 0.021(4) 0.018(4) 0.031(5) 0.008(3) -0.007(3) -0.001(3)
C16 0.028(4) 0.025(4) 0.020(4) 0.002(3) -0.006(3) -0.004(3)
C17 0.038(5) 0.040(5) 0.036(5) -0.016(4) 0.007(4) -0.013(4)
C18 0.043(5) 0.063(6) 0.048(6) -0.032(5) 0.015(5) -0.012(4)
C19 0.030(4) 0.048(5) 0.023(5) -0.012(4) 0.008(3) 0.003(4)
C20 0.024(4) 0.026(4) 0.013(4) 0.003(3) 0.001(3) 0.002(3)
C21 0.024(4) 0.013(4) 0.015(4) 0.006(3) 0.000(3) -0.001(3)
C22 0.022(4) 0.025(4) 0.028(5) -0.007(3) 0.013(3) -0.004(3)
C23 0.023(4) 0.014(4) 0.028(4) -0.001(3) 0.008(3) -0.003(3)
C24 0.031(4) 0.018(4) 0.058(6) -0.007(4) 0.024(4) -0.007(3)
C25 0.030(5) 0.031(5) 0.067(7) -0.004(4) 0.031(4) -0.014(4)
C26 0.027(4) 0.027(4) 0.042(5) -0.007(4) 0.010(4) 0.000(3)
C27 0.025(4) 0.027(4) 0.017(4) -0.004(3) 0.008(3) -0.001(3)
C28 0.027(4) 0.017(4) 0.019(4) 0.006(3) 0.006(3) 0.005(3)

loop_
_atom_type_symbol
_atom_type_description
_atom_type_scat_dispersion_real
_atom_type_scat_dispersion_imag
_atom_type_scat_source
C C 0.0033 0.0016 'International Tables Vol C Tables 4.2.6.8 and 6.1.1.4'
H H 0.0000 0.0000 'International Tables Vol C Tables 4.2.6.8 and 6.1.1.4'
N N 0.0061 0.0033 'International Tables Vol C Tables 4.2.6.8 and 6.1.1.4'
O O 0.0106 0.0060 'International Tables Vol C Tables 4.2.6.8 and 6.1.1.4'
Ba Ba -0.3244 2.2819 'International Tables Vol C Tables 4.2.6.8 and 6.1.1.4'
Tb Tb -0.1723 4.1537 'International Tables Vol C Tables 4.2.6.8 and 6.1.1.4'

loop_
_geom_angle_atom_site_label_1
_geom_angle_atom_site_label_2
_geom_angle_atom_site_label_3
_geom_angle
_geom_angle_site_symmetry_1
_geom_angle_site_symmetry_3
O3 Tb1 O11 146.56(16) . .
O3 Tb1 O7 91.65(17) . .
O11 Tb1 O7 73.80(16) . .
O3 Tb1 O1 128.85(17) . .
O11 Tb1 O1 77.63(16) . .
O7 Tb1 O1 76.29(15) . .
O3 Tb1 O5 76.05(18) . .
O11 Tb1 O5 89.30(17) . .
O7 Tb1 O5 128.05(15) . .
O1 Tb1 O5 148.11(17) . .
O3 Tb1 O9 77.69(16) . .
O11 Tb1 O9 128.39(17) . .
O7 Tb1 O9 150.46(17) . .
O1 Tb1 O9 89.01(15) . .
O5 Tb1 O9 76.45(16) . .
O3 Tb1 N1 64.70(18) . .
O11 Tb1 N1 136.60(16) . .
O7 Tb1 N1 77.67(17) . .
O1 Tb1 N1 64.17(17) . .
O5 Tb1 N1 134.09(17) . .
O9 Tb1 N1 72.87(17) . .
O3 Tb1 N3 136.38(16) . .
O11 Tb1 N3 64.61(16) . .
O7 Tb1 N3 131.97(16) . .
O1 Tb1 N3 72.42(16) . .
O5 Tb1 N3 75.69(16) . .
O9 Tb1 N3 63.82(16) . .
N1 Tb1 N3 117.80(18) . .
O3 Tb1 N2 72.59(17) . .
O11 Tb1 N2 73.97(16) . .
O7 Tb1 N2 64.41(15) . .
O1 Tb1 N2 136.35(15) . .
O5 Tb1 N2 63.74(16) . .
O9 Tb1 N2 134.64(15) . .
N1 Tb1 N2 120.89(19) . .
N3 Tb1 N2 121.30(18) . .
O12 Ba2 O13 78.73(14) . .
O12 Ba2 O25 139.18(16) . .
O13 Ba2 O25 74.38(15) . .
O12 Ba2 O23 126.90(17) . .
O13 Ba2 O23 74.1(2) . .
O25 Ba2 O23 73.7(2) . .
O12 Ba2 O15 88.81(15) . 1_565
O13 Ba2 O15 124.36(16) . 1_565
O25 Ba2 O15 81.83(15) . 1_565
O23 Ba2 O15 143.93(17) . 1_565
O12 Ba2 O22 128.66(14) . .
O13 Ba2 O22 150.20(14) . .
O25 Ba2 O22 86.50(15) . .
O23 Ba2 O22 78.75(19) . .
O15 Ba2 O22 73.58(16) 1_565 .
O12 Ba2 O21 72.27(14) . .
O13 Ba2 O21 115.48(14) . .
O25 Ba2 O21 147.72(15) . .
O23 Ba2 O21 79.6(2) . .
O15 Ba2 O21 111.41(15) 1_565 .
O22 Ba2 O21 70.50(15) . .
O12 Ba2 O24 68.74(14) . .
O13 Ba2 O24 59.64(14) . .
O25 Ba2 O24 71.28(15) . .
O23 Ba2 O24 127.5(2) . .
O15 Ba2 O24 65.26(14) 1_565 .
O22 Ba2 O24 135.18(14) . .
O21 Ba2 O24 140.88(13) . .
O12 Ba2 O16 67.78(13) . 1_565
O13 Ba2 O16 144.36(13) . 1_565
O25 Ba2 O16 124.86(14) . 1_565
O23 Ba2 O16 136.6(2) . 1_565
O15 Ba2 O16 46.02(14) 1_565 1_565
O22 Ba2 O16 65.45(13) . 1_565
O21 Ba2 O16 66.13(13) . 1_565
O24 Ba2 O16 95.73(13) . 1_565
O12 Ba2 C28 76.54(15) . 1_565
O13 Ba2 C28 137.22(16) . 1_565
O25 Ba2 C28 103.65(17) . 1_565
O23 Ba2 C28 147.71(19) . 1_565
O15 Ba2 C28 22.76(16) 1_565 1_565
O22 Ba2 C28 68.96(16) . 1_565
O21 Ba2 C28 89.25(17) . 1_565
O24 Ba2 C28 78.94(15) . 1_565
O16 Ba2 C28 23.32(15) 1_565 1_565
O12 Ba2 Ba3 97.82(11) . .
O13 Ba2 Ba3 39.13(10) . .
O25 Ba2 Ba3 43.26(11) . .
O23 Ba2 Ba3 88.79(19) . .
O15 Ba2 Ba3 91.26(11) 1_565 .
O22 Ba2 Ba3 129.53(11) . .
O21 Ba2 Ba3 154.57(10) . .
O24 Ba2 Ba3 39.54(9) . .
O16 Ba2 Ba3 132.81(9) 1_565 .
C28 Ba2 Ba3 111.64(13) 1_565 .
O12 Ba2 Ba1 87.48(11) . .
O13 Ba2 Ba1 156.15(10) . .
O25 Ba2 Ba1 126.85(11) . .
O23 Ba2 Ba1 99.80(19) . .
O15 Ba2 Ba1 74.10(11) 1_565 .
O22 Ba2 Ba1 41.60(10) . .
O21 Ba2 Ba1 40.99(10) . .
O24 Ba2 Ba1 132.49(9) . .
O16 Ba2 Ba1 36.79(9) 1_565 .
C28 Ba2 Ba1 55.19(13) 1_565 .
Ba3 Ba2 Ba1 164.379(14) . .
O8 Ba1 O16 125.57(16) 3_655 1_565
O8 Ba1 O2 135.86(17) 3_655 .
O16 Ba1 O2 97.65(15) 1_565 .
O8 Ba1 O20 71.76(15) 3_655 .
O16 Ba1 O20 125.15(13) 1_565 .
O2 Ba1 O20 76.32(14) . .
O8 Ba1 O17 100.32(17) 3_655 .
O16 Ba1 O17 68.54(15) 1_565 .
O2 Ba1 O17 103.94(15) . .
O20 Ba1 O17 166.30(16) . .
O8 Ba1 O21 77.62(14) 3_655 .
O16 Ba1 O21 68.04(13) 1_565 .
O2 Ba1 O21 116.39(13) . .
O20 Ba1 O21 66.93(14) . .
O17 Ba1 O21 123.25(16) . .
O8 Ba1 O22 62.23(16) 3_655 .
O16 Ba1 O22 66.10(14) 1_565 .
O2 Ba1 O22 161.19(15) . .
O20 Ba1 O22 120.29(14) . .
O17 Ba1 O22 62.23(16) . .
O21 Ba1 O22 67.75(14) . .
O8 Ba1 O18 80.76(17) 3_655 3_665
O16 Ba1 O18 150.85(15) 1_565 3_665
O2 Ba1 O18 60.28(15) . 3_665
O20 Ba1 O18 71.15(15) . 3_665
O17 Ba1 O18 96.87(16) . 3_665
O21 Ba1 O18 137.00(15) . 3_665
O22 Ba1 O18 130.64(14) . 3_665
O8 Ba1 O18 119.32(15) 3_655 .
O16 Ba1 O18 88.65(15) 1_565 .
O2 Ba1 O18 64.11(15) . .
O20 Ba1 O18 131.31(16) . .
O17 Ba1 O18 42.44(16) . .
O21 Ba1 O18 156.68(15) . .
O22 Ba1 O18 104.44(15) . .
O18 Ba1 O18 65.2(2) 3_665 .
O8 Ba1 O1 136.27(14) 3_655 .
O16 Ba1 O1 72.64(13) 1_565 .
O2 Ba1 O1 43.08(13) . .
O20 Ba1 O1 66.56(12) . .
O17 Ba1 O1 123.10(15) . .
O21 Ba1 O1 74.55(12) . .
O22 Ba1 O1 131.77(13) . .
O18 Ba1 O1 97.47(14) 3_665 .
O18 Ba1 O1 98.33(14) . .
O8 Ba1 C1 134.24(18) 3_655 .
O16 Ba1 C1 90.43(17) 1_565 .
O2 Ba1 C1 21.99(14) . .
O20 Ba1 C1 63.89(16) . .
O17 Ba1 C1 120.52(17) . .
O21 Ba1 C1 94.42(15) . .
O22 Ba1 C1 154.25(17) . .
O18 Ba1 C1 75.09(17) 3_665 .
O18 Ba1 C1 84.50(16) . .
O1 Ba1 C1 22.91(15) . .
O8 Ba1 Ba2 86.95(12) 3_655 .
O16 Ba1 Ba2 40.17(10) 1_565 .
O2 Ba1 Ba2 131.82(10) . .
O20 Ba1 Ba2 106.87(11) . .
O17 Ba1 Ba2 83.36(12) . .
O21 Ba1 Ba2 40.05(10) . .
O22 Ba1 Ba2 39.14(9) . .
O18 Ba1 Ba2 167.56(11) 3_665 .
O18 Ba1 Ba2 120.35(12) . .
O1 Ba1 Ba2 92.74(9) . .
C1 Ba1 Ba2 115.55(13) . .
O15 Ba3 O14 115.03(15) 2 2
O15 Ba3 O24 154.95(15) 2 .
O14 Ba3 O24 65.92(13) 2 .
O15 Ba3 O13 131.41(14) 2 .
O14 Ba3 O13 112.87(14) 2 .
O24 Ba3 O13 58.51(13) . .
O15 Ba3 O6 71.71(17) 2 1_455
O14 Ba3 O6 103.89(15) 2 1_455
O24 Ba3 O6 133.28(15) . 1_455
O13 Ba3 O6 89.64(17) . 1_455
O15 Ba3 N4 57.21(14) 2 2
O14 Ba3 N4 57.90(15) 2 2
O24 Ba3 N4 119.19(14) . 2
O13 Ba3 N4 166.19(15) . 2
O6 Ba3 N4 83.37(17) 1_455 2
O15 Ba3 O14 87.15(14) 2 .
O14 Ba3 O14 156.91(5) 2 .
O24 Ba3 O14 96.96(13) . .
O13 Ba3 O14 44.39(14) . .
O6 Ba3 O14 75.97(15) 1_455 .
N4 Ba3 O14 143.14(14) 2 .
O15 Ba3 O25 135.51(15) 2 .
O14 Ba3 O25 58.13(16) 2 .
O24 Ba3 O25 67.89(13) . .
O13 Ba3 O25 67.93(14) . .
O6 Ba3 O25 68.69(15) 1_455 .
N4 Ba3 O25 98.38(15) 2 .
O14 Ba3 O25 101.95(15) . .
O15 Ba3 O10 104.06(15) 2 2_645
O14 Ba3 O10 112.46(14) 2 2_645
O24 Ba3 O10 56.81(13) . 2_645
O13 Ba3 O10 63.45(15) . 2_645
O6 Ba3 O10 140.82(15) 1_455 2_645
N4 Ba3 O10 128.26(15) 2 2_645
O14 Ba3 O10 64.86(14) . 2_645
O25 Ba3 O10 119.34(14) . 2_645
O15 Ba3 O26 80.26(18) 2 .
O14 Ba3 O26 66.84(17) 2 .
O24 Ba3 O26 77.50(17) . .
O13 Ba3 O26 127.11(16) . .
O6 Ba3 O26 143.18(19) 1_455 .
N4 Ba3 O26 61.18(16) 2 .
O14 Ba3 O26 126.74(16) . .
O25 Ba3 O26 122.93(17) . .
O10 Ba3 O26 68.57(16) 2_645 .
O15 Ba3 C22 109.75(17) 2 .
O14 Ba3 C22 134.78(16) 2 .
O24 Ba3 C22 76.38(15) . .
O13 Ba3 C22 21.90(15) . .
O6 Ba3 C22 83.96(17) 1_455 .
N4 Ba3 C22 164.32(16) 2 .
O14 Ba3 C22 22.60(15) . .
O25 Ba3 C22 85.55(17) . .
O10 Ba3 C22 60.25(15) 2_645 .
O26 Ba3 C22 128.80(17) . .
O15 Ba3 Ba2 162.67(11) 2 .
O14 Ba3 Ba2 76.58(11) 2 .
O24 Ba3 Ba2 40.32(9) . .
O13 Ba3 Ba2 36.66(9) . .
O6 Ba3 Ba2 93.47(13) 1_455 .
N4 Ba3 Ba2 131.69(11) 2 .
O14 Ba3 Ba2 80.37(10) . .
O25 Ba3 Ba2 38.36(9) . .
O10 Ba3 Ba2 81.52(11) 2_645 .
O26 Ba3 Ba2 116.88(14) . .
C22 Ba3 Ba2 58.37(13) . .
C1 O1 Tb1 124.6(4) . .
C1 O1 Ba1 81.4(4) . .
Tb1 O1 Ba1 141.62(18) . .
C1 O2 Ba1 99.8(4) . .
C7 O3 Tb1 125.4(4) . .
C8 O5 Tb1 123.9(4) . .
C8 O6 Ba3 129.4(5) . 1_655
C14 O7 Tb1 125.2(4) . .
C14 O8 Ba1 176.4(5) . 3_655
C15 O9 Tb1 125.0(5) . .
C15 O10 Ba3 144.8(5) . 2_655
C21 O11 Tb1 124.7(4) . .
C21 O12 Ba2 130.3(4) . .
C22 O13 Ba2 155.1(5) . .
C22 O13 Ba3 99.0(4) . .
Ba2 O13 Ba3 104.21(15) . .
C22 O14 Ba3 121.6(4) . 2_545
C22 O14 Ba3 92.1(4) . .
Ba3 O14 Ba3 141.35(19) 2_545 .
C28 O15 Ba3 128.4(4) . 2_545
C28 O15 Ba2 97.3(4) . 1_545
Ba3 O15 Ba2 134.22(19) 2_545 1_545
C28 O16 Ba1 132.2(4) . 1_545
C28 O16 Ba2 91.2(4) . 1_545
Ba1 O16 Ba2 103.04(14) 1_545 1_545
N5 O17 Ba1 103.5(5) . .
N5 O18 Ba1 126.3(5) . 3_665
N5 O18 Ba1 96.3(5) . .
Ba1 O18 Ba1 114.8(2) 3_665 .
Ba1 O20 H20A 120.1 . .
Ba1 O20 H20B 119.9 . .
H20A O20 H20B 120.0 . .
Ba2 O21 Ba1 98.96(14) . .
Ba2 O21 H21A 112.0 . .
Ba1 O21 H21A 112.0 . .
Ba2 O21 H21B 112.0 . .
Ba1 O21 H21B 112.0 . .
H21A O21 H21B 109.7 . .
Ba2 O22 Ba1 99.26(14) . .
Ba2 O22 H22A 111.9 . .
Ba1 O22 H22A 111.9 . .
Ba2 O22 H22B 111.9 . .
Ba1 O22 H22B 111.9 . .
H22A O22 H22B 109.6 . .
Ba2 O23 H23A 120.2 . .
Ba2 O23 H23B 119.8 . .
H23A O23 H23B 120.0 . .
Ba3 O24 Ba2 100.15(13) . .
Ba3 O24 H24A 111.7 . .
Ba2 O24 H24A 111.7 . .
Ba3 O24 H24B 111.7 . .
Ba2 O24 H24B 111.7 . .
H24A O24 H24B 109.5 . .
Ba2 O25 Ba3 98.39(14) . .
Ba2 O25 H25A 112.1 . .
Ba3 O25 H25A 112.1 . .
Ba2 O25 H25B 112.1 . .
Ba3 O25 H25B 112.1 . .
H25A O25 H25B 109.7 . .
Ba3 O26 H26A 120.0 . .
Ba3 O26 H26B 120.0 . .
H26A O26 H26B 120.0 . .
H27A O27 H27B 116.7 . .
C6 N1 C2 118.6(6) . .
C6 N1 Tb1 120.5(5) . .
C2 N1 Tb1 120.9(5) . .
C9 N2 C13 119.4(6) . .
C9 N2 Tb1 120.8(4) . .
C13 N2 Tb1 119.7(4) . .
C20 N3 C16 119.4(6) . .
C20 N3 Tb1 119.6(4) . .
C16 N3 Tb1 120.4(5) . .
C27 N4 C23 119.2(6) . .
C27 N4 Ba3 120.3(4) . 2_545
C23 N4 Ba3 120.4(4) . 2_545
O19 N5 O17 121.6(8) . .
O19 N5 O18 120.7(8) . .
O17 N5 O18 117.7(7) . .
O2 C1 O1 124.7(7) . .
O2 C1 C2 119.3(7) . .
O1 C1 C2 116.0(6) . .
O2 C1 Ba1 58.2(4) . .
O1 C1 Ba1 75.7(4) . .
C2 C1 Ba1 145.0(5) . .
N1 C2 C3 121.4(7) . .
N1 C2 C1 114.0(6) . .
C3 C2 C1 124.5(7) . .
C4 C3 C2 119.1(8) . .
C4 C3 H3 120.5 . .
C2 C3 H3 120.5 . .
C3 C4 C5 119.8(8) . .
C3 C4 H4 120.1 . .
C5 C4 H4 120.1 . .
C6 C5 C4 119.1(8) . .
C6 C5 H5 120.5 . .
C4 C5 H5 120.5 . .
N1 C6 C5 121.9(7) . .
N1 C6 C7 113.9(7) . .
C5 C6 C7 124.1(7) . .
O4 C7 O3 127.2(7) . .
O4 C7 C6 117.2(8) . .
O3 C7 C6 115.6(6) . .
O6 C8 O5 125.3(6) . .
O6 C8 C9 118.4(6) . .
O5 C8 C9 116.3(5) . .
N2 C9 C10 121.7(6) . .
N2 C9 C8 113.2(6) . .
C10 C9 C8 125.2(6) . .
C11 C10 C9 119.1(6) . .
C11 C10 H10 120.5 . .
C9 C10 H10 120.5 . .
C10 C11 C12 120.1(7) . .
C10 C11 H11 120.0 . .
C12 C11 H11 120.0 . .
C13 C12 C11 117.7(6) . .
C13 C12 H12 121.2 . .
C11 C12 H12 121.2 . .
N2 C13 C12 122.1(6) . .
N2 C13 C14 114.1(6) . .
C12 C13 C14 123.8(6) . .
O8 C14 O7 126.3(6) . .
O8 C14 C13 117.4(6) . .
O7 C14 C13 116.3(6) . .
O10 C15 O9 125.7(7) . .
O10 C15 C16 118.8(7) . .
O9 C15 C16 115.5(6) . .
N3 C16 C17 120.5(7) . .
N3 C16 C15 114.7(6) . .
C17 C16 C15 124.7(6) . .
C18 C17 C16 119.7(7) . .
C18 C17 H17 120.2 . .
C16 C17 H17 120.2 . .
C17 C18 C19 119.4(8) . .
C17 C18 H18 120.3 . .
C19 C18 H18 120.3 . .
C20 C19 C18 118.5(8) . .
C20 C19 H19 120.8 . .
C18 C19 H19 120.8 . .
N3 C20 C19 122.3(7) . .
N3 C20 C21 114.4(6) . .
C19 C20 C21 123.3(7) . .
O12 C21 O11 125.1(6) . .
O12 C21 C20 118.6(7) . .
O11 C21 C20 116.3(6) . .
O13 C22 O14 123.9(7) . .
O13 C22 C23 117.3(6) . .
O14 C22 C23 118.8(6) . .
O13 C22 Ba3 59.1(4) . .
O14 C22 Ba3 65.3(4) . .
C23 C22 Ba3 172.2(4) . .
N4 C23 C24 121.6(6) . .
N4 C23 C22 116.0(6) . .
C24 C23 C22 122.3(6) . .
C25 C24 C23 118.5(7) . .
C25 C24 H24 120.7 . .
C23 C24 H24 120.7 . .
C24 C25 C26 120.8(7) . .
C24 C25 H25 119.6 . .
C26 C25 H25 119.6 . .
C25 C26 C27 117.2(7) . .
C25 C26 H26 121.4 . .
C27 C26 H26 121.4 . .
N4 C27 C26 122.4(6) . .
N4 C27 C28 115.6(6) . .
C26 C27 C28 121.9(6) . .
O15 C28 O16 125.1(6) . .
O15 C28 C27 117.6(6) . .
O16 C28 C27 117.2(6) . .
O15 C28 Ba2 59.9(4) . 1_545
O16 C28 Ba2 65.4(4) . 1_545
C27 C28 Ba2 176.4(5) . 1_545

loop_
_geom_bond_atom_site_label_1
_geom_bond_atom_site_label_2
_geom_bond_distance
_geom_bond_site_symmetry_2
Tb1 O3 2.402(5) .
Tb1 O11 2.410(5) .
Tb1 O7 2.423(4) .
Tb1 O1 2.433(4) .
Tb1 O5 2.439(4) .
Tb1 O9 2.457(4) .
Tb1 N1 2.480(6) .
Tb1 N3 2.510(6) .
Tb1 N2 2.512(5) .
Ba2 O12 2.643(4) .
Ba2 O13 2.707(5) .
Ba2 O25 2.756(5) .
Ba2 O23 2.785(6) .
Ba2 O15 2.793(5) 1_565
Ba2 O22 2.813(5) .
Ba2 O21 2.865(5) .
Ba2 O24 2.889(5) .
Ba2 O16 2.912(5) 1_565
Ba2 C28 3.201(7) 1_565
Ba2 Ba3 4.3945(7) .
Ba2 Ba1 4.3986(7) .
Ba1 O8 2.678(5) 3_655
Ba1 O16 2.704(5) 1_565
Ba1 O2 2.790(5) .
Ba1 O20 2.839(5) .
Ba1 O17 2.896(6) .
Ba1 O21 2.921(5) .
Ba1 O22 2.959(5) .
Ba1 O18 2.989(6) 3_665
Ba1 O18 3.036(6) .
Ba1 O1 3.169(4) .
Ba1 C1 3.234(7) .
Ba3 O15 2.717(5) 2
Ba3 O14 2.824(5) 2
Ba3 O24 2.842(5) .
Ba3 O13 2.861(5) .
Ba3 O6 2.868(5) 1_455
Ba3 N4 2.874(6) 2
Ba3 O14 2.992(5) .
Ba3 O25 3.044(6) .
Ba3 O10 3.065(5) 2_645
Ba3 O26 3.136(7) .
Ba3 C22 3.292(7) .
O1 C1 1.274(8) .
O2 C1 1.229(8) .
O3 C7 1.271(9) .
O4 C7 1.236(9) .
O5 C8 1.257(8) .
O6 C8 1.240(8) .
O6 Ba3 2.868(5) 1_655
O7 C14 1.260(8) .
O8 C14 1.235(8) .
O8 Ba1 2.678(5) 3_655
O9 C15 1.265(9) .
O10 C15 1.243(8) .
O10 Ba3 3.064(5) 2_655
O11 C21 1.275(8) .
O12 C21 1.233(8) .
O13 C22 1.243(8) .
O14 C22 1.266(8) .
O14 Ba3 2.824(5) 2_545
O15 C28 1.249(8) .
O15 Ba3 2.717(5) 2_545
O15 Ba2 2.793(5) 1_545
O16 C28 1.268(8) .
O16 Ba1 2.704(5) 1_545
O16 Ba2 2.912(5) 1_545
O17 N5 1.251(8) .
O18 N5 1.262(9) .
O18 Ba1 2.989(6) 3_665
O19 N5 1.248(8) .
O20 H20A 0.8501 .
O20 H20B 0.8500 .
O21 H21A 0.9700 .
O21 H21B 0.9700 .
O22 H22A 0.9700 .
O22 H22B 0.9700 .
O23 H23A 0.8499 .
O23 H23B 0.8500 .
O24 H24A 0.9700 .
O24 H24B 0.9700 .
O25 H25A 0.9700 .
O25 H25B 0.9700 .
O26 H26A 0.8500 .
O26 H26B 0.8501 .
O27 H27A 0.8563 .
O27 H27B 0.8503 .
N1 C6 1.346(9) .
N1 C2 1.352(8) .
N2 C9 1.332(8) .
N2 C13 1.354(8) .
N3 C20 1.336(9) .
N3 C16 1.338(8) .
N4 C27 1.326(9) .
N4 C23 1.341(8) .
N4 Ba3 2.874(6) 2_545
C1 C2 1.500(10) .
C2 C3 1.375(10) .
C3 C4 1.367(11) .
C3 H3 0.9300 .
C4 C5 1.370(11) .
C4 H4 0.9300 .
C5 C6 1.366(11) .
C5 H5 0.9300 .
C6 C7 1.518(10) .
C8 C9 1.527(9) .
C9 C10 1.385(9) .
C10 C11 1.364(10) .
C10 H10 0.9300 .
C11 C12 1.402(10) .
C11 H11 0.9300 .
C12 C13 1.375(9) .
C12 H12 0.9300 .
C13 C14 1.516(9) .
C15 C16 1.516(10) .
C16 C17 1.385(11) .
C17 C18 1.351(12) .
C17 H17 0.9300 .
C18 C19 1.388(11) .
C18 H18 0.9300 .
C19 C20 1.355(10) .
C19 H19 0.9300 .
C20 C21 1.512(9) .
C22 C23 1.514(9) .
C23 C24 1.369(10) .
C24 C25 1.368(10) .
C24 H24 0.9300 .
C25 C26 1.371(10) .
C25 H25 0.9300 .
C26 C27 1.385(10) .
C26 H26 0.9300 .
C27 C28 1.522(9) .
C28 Ba2 3.201(7) 1_545

loop_
_geom_torsion_atom_site_label_1
_geom_torsion_atom_site_label_2
_geom_torsion_atom_site_label_3
_geom_torsion_atom_site_label_4
_geom_torsion
_geom_torsion_site_symmetry_1
_geom_torsion_site_symmetry_4
O12 Ba2 Ba1 O8 139.87(16) . 3_655
O13 Ba2 Ba1 O8 85.6(3) . 3_655
O25 Ba2 Ba1 O8 -64.11(19) . 3_655
O23 Ba2 Ba1 O8 12.83(18) . 3_655
O15 Ba2 Ba1 O8 -130.65(16) 1_565 3_655
O22 Ba2 Ba1 O8 -47.7(2) . 3_655
O21 Ba2 Ba1 O8 74.33(18) . 3_655
O24 Ba2 Ba1 O8 -162.31(16) . 3_655
O16 Ba2 Ba1 O8 -165.10(18) 1_565 3_655
C28 Ba2 Ba1 O8 -144.80(18) 1_565 3_655
Ba3 Ba2 Ba1 O8 -109.74(12) . 3_655
O12 Ba2 Ba1 O16 -55.03(18) . 1_565
O13 Ba2 Ba1 O16 -109.3(3) . 1_565
O25 Ba2 Ba1 O16 101.0(2) . 1_565
O23 Ba2 Ba1 O16 177.93(19) . 1_565
O15 Ba2 Ba1 O16 34.45(18) 1_565 1_565
O22 Ba2 Ba1 O16 117.4(2) . 1_565
O21 Ba2 Ba1 O16 -120.6(2) . 1_565
O24 Ba2 Ba1 O16 2.79(18) . 1_565
C28 Ba2 Ba1 O16 20.3(2) 1_565 1_565
Ba3 Ba2 Ba1 O16 55.36(15) . 1_565
O12 Ba2 Ba1 O2 -16.57(17) . .
O13 Ba2 Ba1 O2 -70.9(3) . .
O25 Ba2 Ba1 O2 139.4(2) . .
O23 Ba2 Ba1 O2 -143.61(19) . .
O15 Ba2 Ba1 O2 72.91(18) 1_565 .
O22 Ba2 Ba1 O2 155.9(2) . .
O21 Ba2 Ba1 O2 -82.11(19) . .
O24 Ba2 Ba1 O2 41.25(18) . .
O16 Ba2 Ba1 O2 38.46(19) 1_565 .
C28 Ba2 Ba1 O2 58.8(2) 1_565 .
Ba3 Ba2 Ba1 O2 93.82(14) . .
O12 Ba2 Ba1 O20 69.97(14) . .
O13 Ba2 Ba1 O20 15.7(3) . .
O25 Ba2 Ba1 O20 -134.01(17) . .
O23 Ba2 Ba1 O20 -57.07(16) . .
O15 Ba2 Ba1 O20 159.45(14) 1_565 .
O22 Ba2 Ba1 O20 -117.55(19) . .
O21 Ba2 Ba1 O20 4.44(16) . .
O24 Ba2 Ba1 O20 127.79(15) . .
O16 Ba2 Ba1 O20 125.00(17) 1_565 .
C28 Ba2 Ba1 O20 145.31(17) 1_565 .
Ba3 Ba2 Ba1 O20 -179.64(10) . .
O12 Ba2 Ba1 O17 -119.36(16) . .
O13 Ba2 Ba1 O17 -173.7(3) . .
O25 Ba2 Ba1 O17 36.66(19) . .
O23 Ba2 Ba1 O17 113.60(18) . .
O15 Ba2 Ba1 O17 -29.88(17) 1_565 .
O22 Ba2 Ba1 O17 53.1(2) . .
O21 Ba2 Ba1 O17 175.10(18) . .
O24 Ba2 Ba1 O17 -61.54(17) . .
O16 Ba2 Ba1 O17 -64.33(19) 1_565 .
C28 Ba2 Ba1 O17 -44.02(18) 1_565 .
Ba3 Ba2 Ba1 O17 -8.97(13) . .
O12 Ba2 Ba1 O21 65.54(17) . .
O13 Ba2 Ba1 O21 11.2(3) . .
O25 Ba2 Ba1 O21 -138.4(2) . .
O23 Ba2 Ba1 O21 -61.50(19) . .
O15 Ba2 Ba1 O21 155.01(18) 1_565 .
O22 Ba2 Ba1 O21 -122.0(2) . .
O24 Ba2 Ba1 O21 123.36(18) . .
O16 Ba2 Ba1 O21 120.6(2) 1_565 .
C28 Ba2 Ba1 O21 140.9(2) 1_565 .
Ba3 Ba2 Ba1 O21 175.92(14) . .
O12 Ba2 Ba1 O22 -172.5(2) . .
O13 Ba2 Ba1 O22 133.2(3) . .
O25 Ba2 Ba1 O22 -16.5(2) . .
O23 Ba2 Ba1 O22 60.5(2) . .
O15 Ba2 Ba1 O22 -83.0(2) 1_565 .
O21 Ba2 Ba1 O22 122.0(2) . .
O24 Ba2 Ba1 O22 -114.7(2) . .
O16 Ba2 Ba1 O22 -117.4(2) 1_565 .
C28 Ba2 Ba1 O22 -97.1(2) 1_565 .
Ba3 Ba2 Ba1 O22 -62.09(17) . .
O12 Ba2 Ba1 O18 148.9(5) . 3_665
O13 Ba2 Ba1 O18 94.5(6) . 3_665
O25 Ba2 Ba1 O18 -55.1(5) . 3_665
O23 Ba2 Ba1 O18 21.8(5) . 3_665
O15 Ba2 Ba1 O18 -121.7(5) 1_565 3_665
O22 Ba2 Ba1 O18 -38.7(5) . 3_665
O21 Ba2 Ba1 O18 83.3(5) . 3_665
O24 Ba2 Ba1 O18 -153.3(5) . 3_665
O16 Ba2 Ba1 O18 -156.1(5) 1_565 3_665
C28 Ba2 Ba1 O18 -135.8(5) 1_565 3_665
Ba3 Ba2 Ba1 O18 -100.8(5) . 3_665
O12 Ba2 Ba1 O18 -97.65(16) . .
O13 Ba2 Ba1 O18 -152.0(3) . .
O25 Ba2 Ba1 O18 58.37(19) . .
O23 Ba2 Ba1 O18 135.31(18) . .
O15 Ba2 Ba1 O18 -8.17(17) 1_565 .
O22 Ba2 Ba1 O18 74.8(2) . .
O21 Ba2 Ba1 O18 -163.19(19) . .
O24 Ba2 Ba1 O18 -39.83(17) . .
O16 Ba2 Ba1 O18 -42.62(19) 1_565 .
C28 Ba2 Ba1 O18 -22.31(19) 1_565 .
Ba3 Ba2 Ba1 O18 12.74(14) . .
O12 Ba2 Ba1 O1 3.65(14) . .
O13 Ba2 Ba1 O1 -50.7(3) . .
O25 Ba2 Ba1 O1 159.67(17) . .
O23 Ba2 Ba1 O1 -123.39(16) . .
O15 Ba2 Ba1 O1 93.13(14) 1_565 .
O22 Ba2 Ba1 O1 176.13(18) . .
O21 Ba2 Ba1 O1 -61.88(16) . .
O24 Ba2 Ba1 O1 61.48(14) . .
O16 Ba2 Ba1 O1 58.68(16) 1_565 .
C28 Ba2 Ba1 O1 78.99(17) 1_565 .
Ba3 Ba2 Ba1 O1 114.04(10) . .
O12 Ba2 Ba1 C1 1.37(17) . .
O13 Ba2 Ba1 C1 -52.9(3) . .
O25 Ba2 Ba1 C1 157.4(2) . .
O23 Ba2 Ba1 C1 -125.67(19) . .
O15 Ba2 Ba1 C1 90.85(18) 1_565 .
O22 Ba2 Ba1 C1 173.8(2) . .
O21 Ba2 Ba1 C1 -64.17(19) . .
O24 Ba2 Ba1 C1 59.19(18) . .
O16 Ba2 Ba1 C1 56.4(2) 1_565 .
C28 Ba2 Ba1 C1 76.7(2) 1_565 .
Ba3 Ba2 Ba1 C1 111.76(15) . .
O12 Ba2 Ba3 O15 -115.3(4) . 2
O13 Ba2 Ba3 O15 -54.1(4) . 2
O25 Ba2 Ba3 O15 79.0(4) . 2
O23 Ba2 Ba3 O15 11.8(4) . 2
O15 Ba2 Ba3 O15 155.7(3) 1_565 2
O22 Ba2 Ba3 O15 86.1(4) . 2
O21 Ba2 Ba3 O15 -50.6(4) . 2
O24 Ba2 Ba3 O15 -157.5(4) . 2
O16 Ba2 Ba3 O15 177.8(4) 1_565 2
C28 Ba2 Ba3 O15 166.1(4) 1_565 2
Ba1 Ba2 Ba3 O15 135.6(3) . 2
O12 Ba2 Ba3 O14 110.61(15) . 2
O13 Ba2 Ba3 O14 171.8(2) . 2
O25 Ba2 Ba3 O14 -55.0(2) . 2
O23 Ba2 Ba3 O14 -122.28(17) . 2
O15 Ba2 Ba3 O14 21.64(16) 1_565 2
O22 Ba2 Ba3 O14 -47.97(18) . 2
O21 Ba2 Ba3 O14 175.3(2) . 2
O24 Ba2 Ba3 O14 68.45(18) . 2
O16 Ba2 Ba3 O14 43.75(16) 1_565 2
C28 Ba2 Ba3 O14 32.04(17) 1_565 2
Ba1 Ba2 Ba3 O14 1.56(12) . 2
O12 Ba2 Ba3 O24 42.15(17) . .
O13 Ba2 Ba3 O24 103.4(2) . .
O25 Ba2 Ba3 O24 -123.5(2) . .
O23 Ba2 Ba3 O24 169.26(19) . .
O15 Ba2 Ba3 O24 -46.82(17) 1_565 .
O22 Ba2 Ba3 O24 -116.42(19) . .
O21 Ba2 Ba3 O24 106.9(2) . .
O16 Ba2 Ba3 O24 -24.70(18) 1_565 .
C28 Ba2 Ba3 O24 -36.41(18) 1_565 .
Ba1 Ba2 Ba3 O24 -66.90(14) . .
O12 Ba2 Ba3 O13 -61.2(2) . .
O25 Ba2 Ba3 O13 133.1(2) . .
O23 Ba2 Ba3 O13 65.9(2) . .
O15 Ba2 Ba3 O13 -150.2(2) 1_565 .
O22 Ba2 Ba3 O13 140.2(2) . .
O21 Ba2 Ba3 O13 3.5(3) . .
O24 Ba2 Ba3 O13 -103.4(2) . .
O16 Ba2 Ba3 O13 -128.1(2) 1_565 .
C28 Ba2 Ba3 O13 -139.8(2) 1_565 .
Ba1 Ba2 Ba3 O13 -170.27(17) . .
O12 Ba2 Ba3 O6 -145.93(15) . 1_455
O13 Ba2 Ba3 O6 -84.7(2) . 1_455
O25 Ba2 Ba3 O6 48.4(2) . 1_455
O23 Ba2 Ba3 O6 -18.82(17) . 1_455
O15 Ba2 Ba3 O6 125.10(15) 1_565 1_455
O22 Ba2 Ba3 O6 55.49(17) . 1_455
O21 Ba2 Ba3 O6 -81.2(2) . 1_455
O24 Ba2 Ba3 O6 171.91(17) . 1_455
O16 Ba2 Ba3 O6 147.21(16) 1_565 1_455
C28 Ba2 Ba3 O6 135.50(16) 1_565 1_455
Ba1 Ba2 Ba3 O6 105.01(12) . 1_455
O12 Ba2 Ba3 N4 129.85(18) . 2
O13 Ba2 Ba3 N4 -168.9(2) . 2
O25 Ba2 Ba3 N4 -35.8(2) . 2
O23 Ba2 Ba3 N4 -103.04(19) . 2
O15 Ba2 Ba3 N4 40.88(18) 1_565 2
O22 Ba2 Ba3 N4 -28.7(2) . 2
O21 Ba2 Ba3 N4 -165.4(2) . 2
O24 Ba2 Ba3 N4 87.7(2) . 2
O16 Ba2 Ba3 N4 63.00(18) 1_565 2
C28 Ba2 Ba3 N4 51.29(19) 1_565 2
Ba1 Ba2 Ba3 N4 20.80(15) . 2
O12 Ba2 Ba3 O14 -70.80(15) . .
O13 Ba2 Ba3 O14 -9.58(19) . .
O25 Ba2 Ba3 O14 123.6(2) . .
O23 Ba2 Ba3 O14 56.31(16) . .
O15 Ba2 Ba3 O14 -159.77(15) 1_565 .
O22 Ba2 Ba3 O14 130.62(17) . .
O21 Ba2 Ba3 O14 -6.1(2) . .
O24 Ba2 Ba3 O14 -112.95(17) . .
O16 Ba2 Ba3 O14 -137.66(16) 1_565 .
C28 Ba2 Ba3 O14 -149.36(16) 1_565 .
Ba1 Ba2 Ba3 O14 -179.85(11) . .
O12 Ba2 Ba3 O25 165.6(2) . .
O13 Ba2 Ba3 O25 -133.1(2) . .
O23 Ba2 Ba3 O25 -67.3(2) . .
O15 Ba2 Ba3 O25 76.7(2) 1_565 .
O22 Ba2 Ba3 O25 7.1(2) . .
O21 Ba2 Ba3 O25 -129.7(3) . .
O24 Ba2 Ba3 O25 123.5(2) . .
O16 Ba2 Ba3 O25 98.8(2) 1_565 .
C28 Ba2 Ba3 O25 87.1(2) 1_565 .
Ba1 Ba2 Ba3 O25 56.58(17) . .
O12 Ba2 Ba3 O10 -5.03(14) . 2_645
O13 Ba2 Ba3 O10 56.19(19) . 2_645
O25 Ba2 Ba3 O10 -170.66(19) . 2_645
O23 Ba2 Ba3 O10 122.08(16) . 2_645
O15 Ba2 Ba3 O10 -94.00(14) 1_565 2_645
O22 Ba2 Ba3 O10 -163.61(17) . 2_645
O21 Ba2 Ba3 O10 59.7(2) . 2_645
O24 Ba2 Ba3 O10 -47.18(16) . 2_645
O16 Ba2 Ba3 O10 -71.89(15) 1_565 2_645
C28 Ba2 Ba3 O10 -83.60(15) 1_565 2_645
Ba1 Ba2 Ba3 O10 -114.08(10) . 2_645
O12 Ba2 Ba3 O26 55.65(17) . .
O13 Ba2 Ba3 O26 116.9(2) . .
O25 Ba2 Ba3 O26 -110.0(2) . .
O23 Ba2 Ba3 O26 -177.24(18) . .
O15 Ba2 Ba3 O26 -33.32(17) 1_565 .
O22 Ba2 Ba3 O26 -102.92(19) . .
O21 Ba2 Ba3 O26 120.4(2) . .
O24 Ba2 Ba3 O26 13.50(19) . .
O16 Ba2 Ba3 O26 -11.20(17) 1_565 .
C28 Ba2 Ba3 O26 -22.91(18) 1_565 .
Ba1 Ba2 Ba3 O26 -53.40(14) . .
O12 Ba2 Ba3 C22 -65.20(17) . .
O13 Ba2 Ba3 C22 -4.0(2) . .
O25 Ba2 Ba3 C22 129.2(2) . .
O23 Ba2 Ba3 C22 61.91(19) . .
O15 Ba2 Ba3 C22 -154.17(18) 1_565 .
O22 Ba2 Ba3 C22 136.22(19) . .
O21 Ba2 Ba3 C22 -0.5(2) . .
O24 Ba2 Ba3 C22 -107.36(19) . .
O16 Ba2 Ba3 C22 -132.06(18) 1_565 .
C28 Ba2 Ba3 C22 -143.77(18) 1_565 .
Ba1 Ba2 Ba3 C22 -174.26(14) . .
O3 Tb1 O1 C1 -6.7(6) . .
O11 Tb1 O1 C1 -163.7(5) . .
O7 Tb1 O1 C1 -87.6(5) . .
O5 Tb1 O1 C1 128.4(5) . .
O9 Tb1 O1 C1 66.6(5) . .
N1 Tb1 O1 C1 -4.8(5) . .
N3 Tb1 O1 C1 129.3(5) . .
N2 Tb1 O1 C1 -113.4(5) . .
O3 Tb1 O1 Ba1 118.6(3) . .
O11 Tb1 O1 Ba1 -38.3(3) . .
O7 Tb1 O1 Ba1 37.8(3) . .
O5 Tb1 O1 Ba1 -106.2(4) . .
O9 Tb1 O1 Ba1 -168.1(3) . .
N1 Tb1 O1 Ba1 120.5(4) . .
N3 Tb1 O1 Ba1 -105.3(3) . .
N2 Tb1 O1 Ba1 11.9(5) . .
O8 Ba1 O1 C1 96.9(4) 3_655 .
O16 Ba1 O1 C1 -139.4(4) 1_565 .
O2 Ba1 O1 C1 -16.9(4) . .
O20 Ba1 O1 C1 78.1(4) . .
O17 Ba1 O1 C1 -90.8(4) . .
O21 Ba1 O1 C1 149.2(4) . .
O22 Ba1 O1 C1 -171.4(4) . .
O18 Ba1 O1 C1 12.4(4) 3_665 .
O18 Ba1 O1 C1 -53.5(4) . .
Ba2 Ba1 O1 C1 -174.7(4) . .
O8 Ba1 O1 Tb1 -40.4(4) 3_655 .
O16 Ba1 O1 Tb1 83.3(3) 1_565 .
O2 Ba1 O1 Tb1 -154.1(4) . .
O20 Ba1 O1 Tb1 -59.2(3) . .
O17 Ba1 O1 Tb1 131.9(3) . .
O21 Ba1 O1 Tb1 12.0(3) . .
O22 Ba1 O1 Tb1 51.3(4) . .
O18 Ba1 O1 Tb1 -124.8(3) 3_665 .
O18 Ba1 O1 Tb1 169.3(3) . .
C1 Ba1 O1 Tb1 -137.2(6) . .
Ba2 Ba1 O1 Tb1 48.0(3) . .
O8 Ba1 O2 C1 -97.1(5) 3_655 .
O16 Ba1 O2 C1 71.8(5) 1_565 .
O20 Ba1 O2 C1 -52.6(5) . .
O17 Ba1 O2 C1 141.5(5) . .
O21 Ba1 O2 C1 2.6(5) . .
O22 Ba1 O2 C1 101.0(6) . .
O18 Ba1 O2 C1 -128.5(5) 3_665 .
O18 Ba1 O2 C1 156.5(5) . .
O1 Ba1 O2 C1 17.6(4) . .
Ba2 Ba1 O2 C1 47.9(5) . .
O11 Tb1 O3 C7 136.3(5) . .
O7 Tb1 O3 C7 73.8(5) . .
O1 Tb1 O3 C7 0.2(6) . .
O5 Tb1 O3 C7 -157.2(6) . .
O9 Tb1 O3 C7 -78.4(5) . .
N1 Tb1 O3 C7 -1.7(5) . .
N3 Tb1 O3 C7 -106.3(6) . .
N2 Tb1 O3 C7 136.3(6) . .
O3 Tb1 O5 C8 -63.7(6) . .
O11 Tb1 O5 C8 86.0(6) . .
O7 Tb1 O5 C8 17.3(6) . .
O1 Tb1 O5 C8 150.8(5) . .
O9 Tb1 O5 C8 -144.1(6) . .
N1 Tb1 O5 C8 -95.1(6) . .
N3 Tb1 O5 C8 149.9(6) . .
N2 Tb1 O5 C8 13.6(5) . .
O3 Tb1 O7 C14 74.4(5) . .
O11 Tb1 O7 C14 -75.0(5) . .
O1 Tb1 O7 C14 -155.8(5) . .
O5 Tb1 O7 C14 0.9(6) . .
O9 Tb1 O7 C14 142.0(5) . .
N1 Tb1 O7 C14 138.1(5) . .
N3 Tb1 O7 C14 -105.5(5) . .
N2 Tb1 O7 C14 4.7(5) . .
O3 Tb1 O9 C15 -159.9(5) . .
O11 Tb1 O9 C15 -3.5(6) . .
O7 Tb1 O9 C15 129.1(5) . .
O1 Tb1 O9 C15 69.9(5) . .
O5 Tb1 O9 C15 -81.5(5) . .
N1 Tb1 O9 C15 133.1(5) . .
N3 Tb1 O9 C15 -1.0(5) . .
N2 Tb1 O9 C15 -110.1(5) . .
O3 Tb1 O11 C21 141.0(5) . .
O7 Tb1 O11 C21 -151.7(5) . .
O1 Tb1 O11 C21 -72.6(5) . .
O5 Tb1 O11 C21 78.1(5) . .
O9 Tb1 O11 C21 6.1(6) . .
N1 Tb1 O11 C21 -100.8(5) . .
N3 Tb1 O11 C21 3.7(5) . .
N2 Tb1 O11 C21 141.0(5) . .
O13 Ba2 O12 C21 152.4(6) . .
O25 Ba2 O12 C21 -158.1(5) . .
O23 Ba2 O12 C21 92.4(6) . .
O15 Ba2 O12 C21 -82.1(6) 1_565 .
O22 Ba2 O12 C21 -14.4(7) . .
O21 Ba2 O12 C21 30.8(6) . .
O24 Ba2 O12 C21 -145.9(6) . .
O16 Ba2 O12 C21 -40.0(6) 1_565 .
C28 Ba2 O12 C21 -62.7(6) 1_565 .
Ba3 Ba2 O12 C21 -173.2(6) . .
Ba1 Ba2 O12 C21 -8.0(6) . .
O12 Ba2 O13 C22 -84.2(11) . .
O25 Ba2 O13 C22 126.9(11) . .
O23 Ba2 O13 C22 49.7(11) . .
O15 Ba2 O13 C22 -164.9(10) 1_565 .
O22 Ba2 O13 C22 74.8(11) . .
O21 Ba2 O13 C22 -20.2(11) . .
O24 Ba2 O13 C22 -156.0(11) . .
O16 Ba2 O13 C22 -104.2(11) 1_565 .
C28 Ba2 O13 C22 -139.8(10) 1_565 .
Ba3 Ba2 O13 C22 158.1(11) . .
Ba1 Ba2 O13 C22 -28.3(12) . .
O12 Ba2 O13 Ba3 117.70(18) . .
O25 Ba2 O13 Ba3 -31.27(16) . .
O23 Ba2 O13 Ba3 -108.4(2) . .
O15 Ba2 O13 Ba3 37.0(2) 1_565 .
O22 Ba2 O13 Ba3 -83.3(3) . .
O21 Ba2 O13 Ba3 -178.34(12) . .
O24 Ba2 O13 Ba3 45.87(14) . .
O16 Ba2 O13 Ba3 97.7(2) 1_565 .
C28 Ba2 O13 Ba3 62.1(3) 1_565 .
Ba1 Ba2 O13 Ba3 173.54(11) . .
O15 Ba3 O13 C22 -9.6(5) 2 .
O14 Ba3 O13 C22 -179.5(4) 2 .
O24 Ba3 O13 C22 141.6(4) . .
O6 Ba3 O13 C22 -74.6(4) 1_455 .
N4 Ba3 O13 C22 -133.9(6) 2 .
O14 Ba3 O13 C22 -4.4(4) . .
O25 Ba3 O13 C22 -141.6(4) . .
O10 Ba3 O13 C22 75.9(4) 2_645 .
O26 Ba3 O13 C22 103.0(4) . .
Ba2 Ba3 O13 C22 -170.9(5) . .
O15 Ba3 O13 Ba2 161.23(16) 2 .
O14 Ba3 O13 Ba2 -8.6(2) 2 .
O24 Ba3 O13 Ba2 -47.58(14) . .
O6 Ba3 O13 Ba2 96.31(16) 1_455 .
N4 Ba3 O13 Ba2 36.9(7) 2 .
O14 Ba3 O13 Ba2 166.4(3) . .
O25 Ba3 O13 Ba2 29.24(15) . .
O10 Ba3 O13 Ba2 -113.28(19) 2_645 .
O26 Ba3 O13 Ba2 -86.2(2) . .
C22 Ba3 O13 Ba2 170.9(5) . .
O15 Ba3 O14 C22 -179.6(4) 2 .
O14 Ba3 O14 C22 16.0(4) 2 .
O24 Ba3 O14 C22 -24.4(4) . .
O13 Ba3 O14 C22 4.3(4) . .
O6 Ba3 O14 C22 108.5(4) 1_455 .
N4 Ba3 O14 C22 166.4(4) 2 .
O25 Ba3 O14 C22 44.4(4) . .
O10 Ba3 O14 C22 -72.6(4) 2_645 .
O26 Ba3 O14 C22 -104.0(5) . .
Ba2 Ba3 O14 C22 12.5(4) . .
O15 Ba3 O14 Ba3 27.9(3) 2 2_545
O14 Ba3 O14 Ba3 -136.5(4) 2 2_545
O24 Ba3 O14 Ba3 -176.9(3) . 2_545
O13 Ba3 O14 Ba3 -148.2(4) . 2_545
O6 Ba3 O14 Ba3 -43.9(3) 1_455 2_545
N4 Ba3 O14 Ba3 14.0(5) 2 2_545
O25 Ba3 O14 Ba3 -108.1(3) . 2_545
O10 Ba3 O14 Ba3 134.9(4) 2_645 2_545
O26 Ba3 O14 Ba3 103.5(4) . 2_545
C22 Ba3 O14 Ba3 -152.5(7) . 2_545
Ba2 Ba3 O14 Ba3 -140.0(3) . 2_545
O8 Ba1 O17 N5 -123.1(5) 3_655 .
O16 Ba1 O17 N5 112.6(5) 1_565 .
O2 Ba1 O17 N5 19.7(5) . .
O20 Ba1 O17 N5 -69.7(9) . .
O21 Ba1 O17 N5 155.0(4) . .
O22 Ba1 O17 N5 -174.0(5) . .
O18 Ba1 O17 N5 -41.3(5) 3_665 .
O18 Ba1 O17 N5 -0.5(4) . .
O1 Ba1 O17 N5 62.3(5) . .
C1 Ba1 O17 N5 35.4(5) . .
Ba2 Ba1 O17 N5 151.2(5) . .
O8 Ba1 O18 N5 72.5(5) 3_655 .
O16 Ba1 O18 N5 -58.4(5) 1_565 .
O2 Ba1 O18 N5 -157.6(5) . .
O20 Ba1 O18 N5 163.4(4) . .
O17 Ba1 O18 N5 0.5(4) . .
O21 Ba1 O18 N5 -60.5(6) . .
O22 Ba1 O18 N5 6.5(5) . .
O18 Ba1 O18 N5 135.0(6) 3_665 .
O1 Ba1 O18 N5 -130.6(5) . .
C1 Ba1 O18 N5 -148.9(5) . .
Ba2 Ba1 O18 N5 -32.5(5) . .
O8 Ba1 O18 Ba1 -62.5(3) 3_655 3_665
O16 Ba1 O18 Ba1 166.7(2) 1_565 3_665
O2 Ba1 O18 Ba1 67.5(2) . 3_665
O20 Ba1 O18 Ba1 28.4(3) . 3_665
O17 Ba1 O18 Ba1 -134.4(3) . 3_665
O21 Ba1 O18 Ba1 164.5(3) . 3_665
O22 Ba1 O18 Ba1 -128.45(19) . 3_665
O18 Ba1 O18 Ba1 0.0 3_665 3_665
O1 Ba1 O18 Ba1 94.43(19) . 3_665
C1 Ba1 O18 Ba1 76.1(2) . 3_665
Ba2 Ba1 O18 Ba1 -167.43(11) . 3_665
O12 Ba2 O21 Ba1 -107.32(15) . .
O13 Ba2 O21 Ba1 -175.00(13) . .
O25 Ba2 O21 Ba1 83.7(3) . .
O23 Ba2 O21 Ba1 118.31(18) . .
O15 Ba2 O21 Ba1 -25.87(18) 1_565 .
O22 Ba2 O21 Ba1 36.68(13) . .
O24 Ba2 O21 Ba1 -102.5(2) . .
O16 Ba2 O21 Ba1 -34.33(12) 1_565 .
C28 Ba2 O21 Ba1 -31.21(15) 1_565 .
Ba3 Ba2 O21 Ba1 -177.45(9) . .
O8 Ba1 O21 Ba2 -100.15(17) 3_655 .
O16 Ba1 O21 Ba2 36.78(13) 1_565 .
O2 Ba1 O21 Ba2 124.50(15) . .
O20 Ba1 O21 Ba2 -175.39(17) . .
O17 Ba1 O21 Ba2 -5.8(2) . .
O22 Ba1 O21 Ba2 -35.34(14) . .
O18 Ba1 O21 Ba2 -161.71(17) 3_665 .
O18 Ba1 O21 Ba2 39.1(4) . .
O1 Ba1 O21 Ba2 113.94(15) . .
C1 Ba1 O21 Ba2 125.47(17) . .
O12 Ba2 O22 Ba1 9.6(3) . .
O13 Ba2 O22 Ba1 -143.6(2) . .
O25 Ba2 O22 Ba1 166.87(17) . .
O23 Ba2 O22 Ba1 -119.0(2) . .
O15 Ba2 O22 Ba1 84.36(16) 1_565 .
O21 Ba2 O22 Ba1 -36.17(14) . .
O24 Ba2 O22 Ba1 108.06(19) . .
O16 Ba2 O22 Ba1 35.76(13) 1_565 .
C28 Ba2 O22 Ba1 60.80(17) 1_565 .
Ba3 Ba2 O22 Ba1 162.03(5) . .
O8 Ba1 O22 Ba2 123.5(2) 3_655 .
O16 Ba1 O22 Ba2 -38.76(14) 1_565 .
O2 Ba1 O22 Ba2 -70.6(4) . .
O20 Ba1 O22 Ba2 79.31(19) . .
O17 Ba1 O22 Ba2 -116.1(2) . .
O21 Ba1 O22 Ba2 36.13(14) . .
O18 Ba1 O22 Ba2 169.78(15) 3_665 .
O18 Ba1 O22 Ba2 -120.67(16) . .
O1 Ba1 O22 Ba2 -5.2(2) . .
C1 Ba1 O22 Ba2 -12.9(4) . .
O15 Ba3 O24 Ba2 164.4(3) 2 .
O14 Ba3 O24 Ba2 -97.69(17) 2 .
O13 Ba3 O24 Ba2 42.94(14) . .
O6 Ba3 O24 Ba2 -11.1(2) 1_455 .
N4 Ba3 O24 Ba2 -121.27(16) 2 .
O14 Ba3 O24 Ba2 66.15(15) . .
O25 Ba3 O24 Ba2 -33.96(13) . .
O10 Ba3 O24 Ba2 119.90(19) 2_645 .
O26 Ba3 O24 Ba2 -167.69(17) . .
C22 Ba3 O24 Ba2 56.74(16) . .
O12 Ba2 O24 Ba3 -134.49(17) . .
O13 Ba2 O24 Ba3 -45.36(14) . .
O25 Ba2 O24 Ba3 37.12(14) . .
O23 Ba2 O24 Ba3 -13.6(2) . .
O15 Ba2 O24 Ba3 126.61(18) 1_565 .
O22 Ba2 O24 Ba3 101.49(19) . .
O21 Ba2 O24 Ba3 -139.36(17) . .
O16 Ba2 O24 Ba3 162.05(13) 1_565 .
C28 Ba2 O24 Ba3 145.79(17) 1_565 .
Ba1 Ba2 O24 Ba3 160.37(4) . .
O12 Ba2 O25 Ba3 -22.1(3) . .
O13 Ba2 O25 Ba3 28.56(14) . .
O23 Ba2 O25 Ba3 106.2(2) . .
O15 Ba2 O25 Ba3 -100.65(17) 1_565 .
O22 Ba2 O25 Ba3 -174.55(17) . .
O21 Ba2 O25 Ba3 141.7(2) . .
O24 Ba2 O25 Ba3 -34.10(13) . .
O16 Ba2 O25 Ba3 -117.92(15) 1_565 .
C28 Ba2 O25 Ba3 -107.20(17) 1_565 .
Ba1 Ba2 O25 Ba3 -163.69(5) . .
O15 Ba3 O25 Ba2 -155.33(16) 2 .
O14 Ba3 O25 Ba2 110.2(2) 2 .
O24 Ba3 O25 Ba2 35.63(14) . .
O13 Ba3 O25 Ba2 -28.04(14) . .
O6 Ba3 O25 Ba2 -126.7(2) 1_455 .
N4 Ba3 O25 Ba2 153.81(16) 2 .
O14 Ba3 O25 Ba2 -57.11(17) . .
O10 Ba3 O25 Ba2 10.6(2) 2_645 .
O26 Ba3 O25 Ba2 92.8(2) . .
C22 Ba3 O25 Ba2 -41.47(17) . .
O3 Tb1 N1 C6 1.0(5) . .
O11 Tb1 N1 C6 -146.5(5) . .
O7 Tb1 N1 C6 -96.8(5) . .
O1 Tb1 N1 C6 -177.4(6) . .
O5 Tb1 N1 C6 35.0(6) . .
O9 Tb1 N1 C6 85.2(5) . .
N3 Tb1 N1 C6 132.0(5) . .
N2 Tb1 N1 C6 -47.0(6) . .
O3 Tb1 N1 C2 -177.0(5) . .
O11 Tb1 N1 C2 35.5(6) . .
O7 Tb1 N1 C2 85.2(5) . .
O1 Tb1 N1 C2 4.6(5) . .
O5 Tb1 N1 C2 -143.0(4) . .
O9 Tb1 N1 C2 -92.8(5) . .
N3 Tb1 N1 C2 -46.0(5) . .
N2 Tb1 N1 C2 135.0(5) . .
O3 Tb1 N2 C9 74.4(5) . .
O11 Tb1 N2 C9 -105.7(5) . .
O7 Tb1 N2 C9 174.9(6) . .
O1 Tb1 N2 C9 -157.0(5) . .
O5 Tb1 N2 C9 -8.3(5) . .
O9 Tb1 N2 C9 23.0(6) . .
N1 Tb1 N2 C9 119.2(5) . .
N3 Tb1 N2 C9 -59.8(6) . .
O3 Tb1 N2 C13 -101.6(5) . .
O11 Tb1 N2 C13 78.3(5) . .
O7 Tb1 N2 C13 -1.1(5) . .
O1 Tb1 N2 C13 27.0(6) . .
O5 Tb1 N2 C13 175.7(5) . .
O9 Tb1 N2 C13 -153.0(4) . .
N1 Tb1 N2 C13 -56.8(5) . .
N3 Tb1 N2 C13 124.2(5) . .
O3 Tb1 N3 C20 -152.8(4) . .
O11 Tb1 N3 C20 -5.6(4) . .
O7 Tb1 N3 C20 27.0(6) . .
O1 Tb1 N3 C20 78.8(5) . .
O5 Tb1 N3 C20 -101.7(5) . .
O9 Tb1 N3 C20 176.5(5) . .
N1 Tb1 N3 C20 125.6(5) . .
N2 Tb1 N3 C20 -55.3(5) . .
O3 Tb1 N3 C16 36.2(6) . .
O11 Tb1 N3 C16 -176.6(5) . .
O7 Tb1 N3 C16 -143.9(4) . .
O1 Tb1 N3 C16 -92.2(5) . .
O5 Tb1 N3 C16 87.3(5) . .
O9 Tb1 N3 C16 5.6(4) . .
N1 Tb1 N3 C16 -45.3(5) . .
N2 Tb1 N3 C16 133.7(5) . .
Ba1 O17 N5 O19 -177.7(6) . .
Ba1 O17 N5 O18 1.0(8) . .
Ba1 O18 N5 O19 -55.1(10) 3_665 .
Ba1 O18 N5 O19 177.8(6) . .
Ba1 O18 N5 O17 126.2(6) 3_665 .
Ba1 O18 N5 O17 -0.9(8) . .
Ba1 O2 C1 O1 -38.6(8) . .
Ba1 O2 C1 C2 139.2(5) . .
Tb1 O1 C1 O2 -177.6(5) . .
Ba1 O1 C1 O2 33.2(7) . .
Tb1 O1 C1 C2 4.5(8) . .
Ba1 O1 C1 C2 -144.7(6) . .
Tb1 O1 C1 Ba1 149.2(4) . .
O8 Ba1 C1 O2 105.3(5) 3_655 .
O16 Ba1 C1 O2 -109.7(5) 1_565 .
O20 Ba1 C1 O2 120.7(5) . .
O17 Ba1 C1 O2 -44.5(5) . .
O21 Ba1 C1 O2 -177.7(5) . .
O22 Ba1 C1 O2 -133.2(4) . .
O18 Ba1 C1 O2 44.7(4) 3_665 .
O18 Ba1 C1 O2 -21.1(5) . .
O1 Ba1 C1 O2 -148.1(7) . .
Ba2 Ba1 C1 O2 -142.2(4) . .
O8 Ba1 C1 O1 -106.7(4) 3_655 .
O16 Ba1 C1 O1 38.4(4) 1_565 .
O2 Ba1 C1 O1 148.1(7) . .
O20 Ba1 C1 O1 -91.2(4) . .
O17 Ba1 C1 O1 103.5(4) . .
O21 Ba1 C1 O1 -29.6(4) . .
O22 Ba1 C1 O1 14.8(7) . .
O18 Ba1 C1 O1 -167.2(4) 3_665 .
O18 Ba1 C1 O1 127.0(4) . .
Ba2 Ba1 C1 O1 5.9(4) . .
O8 Ba1 C1 C2 8.5(9) 3_655 .
O16 Ba1 C1 C2 153.5(8) 1_565 .
O2 Ba1 C1 C2 -96.8(10) . .
O20 Ba1 C1 C2 23.9(8) . .
O17 Ba1 C1 C2 -141.4(8) . .
O21 Ba1 C1 C2 85.5(8) . .
O22 Ba1 C1 C2 129.9(8) . .
O18 Ba1 C1 C2 -52.1(8) 3_665 .
O18 Ba1 C1 C2 -117.9(8) . .
O1 Ba1 C1 C2 115.1(10) . .
Ba2 Ba1 C1 C2 121.0(8) . .
C6 N1 C2 C3 -1.2(10) . .
Tb1 N1 C2 C3 176.9(5) . .
C6 N1 C2 C1 177.6(6) . .
Tb1 N1 C2 C1 -4.4(8) . .
O2 C1 C2 N1 -177.9(6) . .
O1 C1 C2 N1 0.1(9) . .
Ba1 C1 C2 N1 -102.5(8) . .
O2 C1 C2 C3 0.8(11) . .
O1 C1 C2 C3 178.8(7) . .
Ba1 C1 C2 C3 76.2(10) . .
N1 C2 C3 C4 1.0(12) . .
C1 C2 C3 C4 -177.6(7) . .
C2 C3 C4 C5 0.6(14) . .
C3 C4 C5 C6 -1.9(14) . .
C2 N1 C6 C5 -0.2(11) . .
Tb1 N1 C6 C5 -178.3(6) . .
C2 N1 C6 C7 177.5(6) . .
Tb1 N1 C6 C7 -0.5(8) . .
C4 C5 C6 N1 1.7(13) . .
C4 C5 C6 C7 -175.8(8) . .
Tb1 O3 C7 O4 -179.8(6) . .
Tb1 O3 C7 C6 2.0(8) . .
N1 C6 C7 O4 -179.2(6) . .
C5 C6 C7 O4 -1.5(11) . .
N1 C6 C7 O3 -0.9(9) . .
C5 C6 C7 O3 176.8(7) . .
Ba3 O6 C8 O5 -18.3(12) 1_655 .
Ba3 O6 C8 C9 161.5(5) 1_655 .
Tb1 O5 C8 O6 163.1(6) . .
Tb1 O5 C8 C9 -16.7(9) . .
C13 N2 C9 C10 0.3(11) . .
Tb1 N2 C9 C10 -175.7(6) . .
C13 N2 C9 C8 -179.9(6) . .
Tb1 N2 C9 C8 4.1(8) . .
O6 C8 C9 N2 -172.3(7) . .
O5 C8 C9 N2 7.5(10) . .
O6 C8 C9 C10 7.6(12) . .
O5 C8 C9 C10 -172.6(8) . .
N2 C9 C10 C11 -0.1(12) . .
C8 C9 C10 C11 -180.0(8) . .
C9 C10 C11 C12 -0.4(13) . .
C10 C11 C12 C13 0.9(12) . .
C9 N2 C13 C12 0.2(10) . .
Tb1 N2 C13 C12 176.2(5) . .
C9 N2 C13 C14 -177.7(6) . .
Tb1 N2 C13 C14 -1.6(7) . .
C11 C12 C13 N2 -0.7(11) . .
C11 C12 C13 C14 176.9(7) . .
Ba1 O8 C14 O7 -127(8) 3_655 .
Ba1 O8 C14 C13 52(8) 3_655 .
Tb1 O7 C14 O8 171.8(6) . .
Tb1 O7 C14 C13 -7.2(8) . .
N2 C13 C14 O8 -173.6(6) . .
C12 C13 C14 O8 8.5(10) . .
N2 C13 C14 O7 5.5(9) . .
C12 C13 C14 O7 -172.4(7) . .
Ba3 O10 C15 O9 -53.4(12) 2_655 .
Ba3 O10 C15 C16 126.8(7) 2_655 .
Tb1 O9 C15 O10 177.1(5) . .
Tb1 O9 C15 C16 -3.0(8) . .
C20 N3 C16 C17 -2.3(10) . .
Tb1 N3 C16 C17 168.7(5) . .
C20 N3 C16 C15 -180.0(6) . .
Tb1 N3 C16 C15 -9.0(7) . .
O10 C15 C16 N3 -172.4(6) . .
O9 C15 C16 N3 7.8(9) . .
O10 C15 C16 C17 10.1(11) . .
O9 C15 C16 C17 -169.8(7) . .
N3 C16 C17 C18 1.5(12) . .
C15 C16 C17 C18 178.9(8) . .
C16 C17 C18 C19 1.9(14) . .
C17 C18 C19 C20 -4.3(13) . .
C16 N3 C20 C19 -0.3(10) . .
Tb1 N3 C20 C19 -171.3(5) . .
C16 N3 C20 C21 178.0(5) . .
Tb1 N3 C20 C21 6.9(7) . .
C18 C19 C20 N3 3.6(11) . .
C18 C19 C20 C21 -174.5(7) . .
Ba2 O12 C21 O11 -71.3(8) . .
Ba2 O12 C21 C20 109.2(6) . .
Tb1 O11 C21 O12 178.8(5) . .
Tb1 O11 C21 C20 -1.6(8) . .
N3 C20 C21 O12 175.9(6) . .
C19 C20 C21 O12 -5.9(10) . .
N3 C20 C21 O11 -3.6(8) . .
C19 C20 C21 O11 174.6(7) . .
Ba2 O13 C22 O14 -149.7(8) . .
Ba3 O13 C22 O14 8.9(8) . .
Ba2 O13 C22 C23 29.5(14) . .
Ba3 O13 C22 C23 -172.0(5) . .
Ba2 O13 C22 Ba3 -158.6(11) . .
Ba3 O14 C22 O13 151.8(5) 2_545 .
Ba3 O14 C22 O13 -8.4(7) . .
Ba3 O14 C22 C23 -27.3(8) 2_545 .
Ba3 O14 C22 C23 172.5(5) . .
Ba3 O14 C22 Ba3 160.2(5) 2_545 .
O15 Ba3 C22 O13 172.3(4) 2 .
O14 Ba3 C22 O13 0.6(5) 2 .
O24 Ba3 C22 O13 -33.1(4) . .
O6 Ba3 C22 O13 104.2(4) 1_455 .
N4 Ba3 C22 O13 140.5(6) 2 .
O14 Ba3 C22 O13 171.9(7) . .
O25 Ba3 C22 O13 35.2(4) . .
O10 Ba3 C22 O13 -92.4(4) 2_645 .
O26 Ba3 C22 O13 -94.3(4) . .
Ba2 Ba3 C22 O13 6.4(3) . .
O15 Ba3 C22 O14 0.4(5) 2 .
O14 Ba3 C22 O14 -171.3(2) 2 .
O24 Ba3 C22 O14 155.0(4) . .
O13 Ba3 C22 O14 -171.9(7) . .
O6 Ba3 C22 O14 -67.7(4) 1_455 .
N4 Ba3 C22 O14 -31.4(9) 2 .
O25 Ba3 C22 O14 -136.7(4) . .
O10 Ba3 C22 O14 95.7(4) 2_645 .
O26 Ba3 C22 O14 93.8(4) . .
Ba2 Ba3 C22 O14 -165.5(5) . .
O15 Ba3 C22 C23 -122(4) 2 .
O14 Ba3 C22 C23 66(4) 2 .
O24 Ba3 C22 C23 32(4) . .
O13 Ba3 C22 C23 65(4) . .
O6 Ba3 C22 C23 170(4) 1_455 .
N4 Ba3 C22 C23 -154(3) 2 .
O14 Ba3 C22 C23 -123(4) . .
O25 Ba3 C22 C23 101(4) . .
O10 Ba3 C22 C23 -27(4) 2_645 .
O26 Ba3 C22 C23 -29(4) . .
Ba2 Ba3 C22 C23 72(4) . .
C27 N4 C23 C24 -2.7(10) . .
Ba3 N4 C23 C24 173.6(6) 2_545 .
C27 N4 C23 C22 173.4(6) . .
Ba3 N4 C23 C22 -10.4(8) 2_545 .
O13 C22 C23 N4 -154.3(6) . .
O14 C22 C23 N4 24.9(10) . .
Ba3 C22 C23 N4 144(3) . .
O13 C22 C23 C24 21.7(11) . .
O14 C22 C23 C24 -159.1(7) . .
Ba3 C22 C23 C24 -40(4) . .
N4 C23 C24 C25 -2.1(12) . .
C22 C23 C24 C25 -177.9(7) . .
C23 C24 C25 C26 5.2(13) . .
C24 C25 C26 C27 -3.5(12) . .
C23 N4 C27 C26 4.5(11) . .
Ba3 N4 C27 C26 -171.7(5) 2_545 .
C23 N4 C27 C28 -172.3(6) . .
Ba3 N4 C27 C28 11.5(8) 2_545 .
C25 C26 C27 N4 -1.4(11) . .
C25 C26 C27 C28 175.2(7) . .
Ba3 O15 C28 O16 -176.9(4) 2_545 .
Ba2 O15 C28 O16 6.4(8) 1_545 .
Ba3 O15 C28 C27 -0.2(9) 2_545 .
Ba2 O15 C28 C27 -177.0(5) 1_545 .
Ba3 O15 C28 Ba2 176.7(6) 2_545 1_545
Ba1 O16 C28 O15 102.9(8) 1_545 .
Ba2 O16 C28 O15 -6.1(7) 1_545 .
Ba1 O16 C28 C27 -73.8(7) 1_545 .
Ba2 O16 C28 C27 177.3(5) 1_545 .
Ba1 O16 C28 Ba2 108.9(5) 1_545 1_545
N4 C27 C28 O15 -7.8(9) . .
C26 C27 C28 O15 175.4(7) . .
N4 C27 C28 O16 169.2(6) . .
C26 C27 C28 O16 -7.6(10) . .
N4 C27 C28 Ba2 -54(7) . 1_545
C26 C27 C28 Ba2 129(7) . 1_545
